data_2228326
loop_
_publ_author_name
'Tahir, M. Nawaz'
'Shad, Hazoor Ahmad'
'Khan, Muhammad Naeem'
'Tariq, Riaz H.'

_publ_section_title
;
 <i>N</i>-[(<i>E</i>)-1,3-Benzodioxol-5-ylmethylidene]-4-methylaniline
;
_journal_coeditor_code GK2324
_journal_issue 12
_journal_name_full 'Acta Crystallographica Section E'
_journal_page_first o3293
_journal_paper_doi 10.1107/S1600536810048038
_journal_volume 66
_journal_year 2010
_chemical_formula_iupac 'C15 H13 N O2'
_chemical_formula_moiety 'C15 H13 N O2'
_chemical_formula_sum 'C15 H13 N O2'
_chemical_formula_weight 239.26
_chemical_name_systematic
;
<i>N</i>-[(<i>E</i>)-1,3-Benzodioxol-5-ylmethylidene]-4-methylaniline
;
_space_group_IT_number 2
_symmetry_cell_setting triclinic
_symmetry_space_group_name_Hall '-P 1'
_symmetry_space_group_name_H-M 'P -1'
_atom_sites_solution_hydrogens geom
_atom_sites_solution_primary direct
_atom_sites_solution_secondary difmap
_audit_creation_method SHELXL-97
_cell_angle_alpha 89.443(2)
_cell_angle_beta 67.112(2)
_cell_angle_gamma 62.5340(10)
_cell_formula_units_Z 4
_cell_length_a 10.6914(4)
_cell_length_b 10.7680(3)
_cell_length_c 13.3332(5)
_cell_measurement_reflns_used 3294
_cell_measurement_temperature 296(2)
_cell_measurement_theta_max 25.25
_cell_measurement_theta_min 2.18
_cell_volume 1227.41(8)
_computing_cell_refinement 'SAINT (Bruker, 2009)'
_computing_data_collection 'APEX2 (Bruker, 2009)'
_computing_data_reduction 'SAINT (Bruker, 2009)'
_computing_molecular_graphics 'ORTEP-3 for Windows (Farrugia, 1997) and PLATON (Spek, 2009)'
_computing_publication_material 'WinGX (Farrugia, 1999) and PLATON (Spek, 2009)'
_computing_structure_refinement 'SHELXL97 (Sheldrick, 2008)'
_computing_structure_solution 'SHELXS97 (Sheldrick, 2008)'
_diffrn_ambient_temperature 296(2)
_diffrn_detector_area_resol_mean 8.20
_diffrn_measured_fraction_theta_full 0.995
_diffrn_measured_fraction_theta_max 0.995
_diffrn_measurement_device_type 'Bruker Kappa APEXII CCD'
_diffrn_measurement_method \w
_diffrn_radiation_monochromator graphite
_diffrn_radiation_source 'fine-focus sealed tube'
_diffrn_radiation_type MoK\a
_diffrn_radiation_wavelength 0.71073
_diffrn_reflns_av_R_equivalents 0.0258
_diffrn_reflns_av_sigmaI/netI 0.0263
_diffrn_reflns_limit_h_max 12
_diffrn_reflns_limit_h_min -11
_diffrn_reflns_limit_k_max 12
_diffrn_reflns_limit_k_min -12
_diffrn_reflns_limit_l_max 16
_diffrn_reflns_limit_l_min -16
_diffrn_reflns_number 18069
_diffrn_reflns_theta_full 25.25
_diffrn_reflns_theta_max 25.25
_diffrn_reflns_theta_min 2.81
_diffrn_standards_number 0
_exptl_absorpt_coefficient_mu 0.086
_exptl_absorpt_correction_T_max 0.988
_exptl_absorpt_correction_T_min 0.980
_exptl_absorpt_correction_type multi-scan
_exptl_absorpt_process_details '(SADABS; Bruker, 2005)'
_exptl_crystal_colour yellow
_exptl_crystal_density_diffrn 1.295
_exptl_crystal_density_method 'not measured'
_exptl_crystal_description prisms
_exptl_crystal_F_000 504
_exptl_crystal_size_max 0.32
_exptl_crystal_size_mid 0.22
_exptl_crystal_size_min 0.18
_refine_diff_density_max 0.165
_refine_diff_density_min -0.152
_refine_ls_goodness_of_fit_ref 1.033
_refine_ls_hydrogen_treatment constr
_refine_ls_matrix_type full
_refine_ls_number_parameters 323
_refine_ls_number_reflns 4417
_refine_ls_number_restraints 0
_refine_ls_restrained_S_all 1.033
_refine_ls_R_factor_all 0.0577
_refine_ls_R_factor_gt 0.0388
_refine_ls_shift/su_max 0.000
_refine_ls_shift/su_mean 0.000
_refine_ls_structure_factor_coef Fsqd
_refine_ls_weighting_details 'calc w=1/[\s^2^(Fo^2^)+(0.0500P)^2^+0.2009P] where P=(Fo^2^+2Fc^2^)/3'
_refine_ls_weighting_scheme calc
_refine_ls_wR_factor_gt 0.0949
_refine_ls_wR_factor_ref 0.1095
_reflns_number_gt 3294
_reflns_number_total 4417
_reflns_threshold_expression I>2\s(I)
_cod_data_source_file gk2324.cif
_cod_data_source_block I
_cod_database_code 2228326
_cod_database_fobs_code 2228326

loop_
_symmetry_equiv_pos_site_id
_symmetry_equiv_pos_as_xyz
1 x,y,z
2 -x,-y,-z

loop_
_atom_site_aniso_label
_atom_site_aniso_U_11
_atom_site_aniso_U_22
_atom_site_aniso_U_33
_atom_site_aniso_U_12
_atom_site_aniso_U_13
_atom_site_aniso_U_23
O1 0.0454(7) 0.0472(7) 0.1337(12) -0.0163(6) -0.0273(7) -0.0082(7)
O2 0.0563(7) 0.0391(6) 0.0825(8) -0.0145(6) -0.0256(6) 0.0000(5)
N1 0.0473(8) 0.0487(7) 0.0477(8) -0.0166(6) -0.0165(6) 0.0037(6)
C1 0.0435(9) 0.0477(8) 0.0422(8) -0.0183(7) -0.0143(7) 0.0074(7)
C2 0.0507(10) 0.0553(9) 0.0512(9) -0.0237(8) -0.0193(8) 0.0069(7)
C3 0.0606(11) 0.0488(9) 0.0530(10) -0.0229(9) -0.0151(9) 0.0045(7)
C4 0.0546(10) 0.0490(9) 0.0536(10) -0.0149(8) -0.0149(8) 0.0145(8)
C5 0.0645(12) 0.0657(11) 0.0755(12) -0.0200(10) -0.0410(10) 0.0156(10)
C6 0.0650(12) 0.0556(10) 0.0672(11) -0.0195(9) -0.0350(10) 0.0022(8)
C7 0.0789(14) 0.0574(11) 0.0812(14) -0.0085(10) -0.0263(11) 0.0199(10)
C8 0.0470(9) 0.0536(9) 0.0472(9) -0.0224(8) -0.0166(7) 0.0104(7)
C9 0.0474(9) 0.0462(8) 0.0435(8) -0.0203(7) -0.0181(7) 0.0101(6)
C10 0.0530(10) 0.0398(8) 0.0610(10) -0.0210(8) -0.0232(8) 0.0034(7)
C11 0.0450(9) 0.0452(8) 0.0600(10) -0.0202(8) -0.0222(8) 0.0052(7)
C12 0.0513(10) 0.0371(8) 0.0489(9) -0.0164(7) -0.0221(7) 0.0080(6)
C13 0.0666(11) 0.0447(8) 0.0590(10) -0.0321(8) -0.0276(9) 0.0141(7)
C14 0.0527(10) 0.0549(9) 0.0563(10) -0.0311(8) -0.0219(8) 0.0166(7)
C15 0.0519(11) 0.0451(9) 0.0973(14) -0.0146(9) -0.0212(10) 0.0035(9)
O3 0.0521(7) 0.0471(6) 0.0740(8) -0.0125(6) -0.0016(6) 0.0077(6)
O4 0.0593(7) 0.0405(6) 0.0775(8) -0.0121(6) -0.0237(6) 0.0094(5)
N2 0.0434(7) 0.0425(7) 0.0483(7) -0.0166(6) -0.0156(6) 0.0054(5)
C16 0.0385(8) 0.0420(8) 0.0451(8) -0.0178(7) -0.0172(7) 0.0047(6)
C17 0.0473(9) 0.0499(9) 0.0474(9) -0.0192(8) -0.0179(8) 0.0118(7)
C18 0.0413(9) 0.0562(9) 0.0484(9) -0.0171(8) -0.0119(7) 0.0019(7)
C19 0.0421(9) 0.0448(8) 0.0634(10) -0.0189(7) -0.0267(8) 0.0049(7)
C20 0.0604(11) 0.0469(9) 0.0606(10) -0.0241(8) -0.0285(9) 0.0165(8)
C21 0.0519(10) 0.0502(9) 0.0472(9) -0.0233(8) -0.0144(8) 0.0089(7)
C22 0.0526(10) 0.0481(9) 0.0890(13) -0.0156(8) -0.0355(10) 0.0026(8)
C23 0.0456(9) 0.0484(8) 0.0440(8) -0.0234(7) -0.0139(7) 0.0039(7)
C24 0.0464(9) 0.0421(8) 0.0430(8) -0.0214(7) -0.0197(7) 0.0053(6)
C25 0.0528(9) 0.0399(8) 0.0480(9) -0.0223(7) -0.0182(8) 0.0091(6)
C26 0.0445(9) 0.0436(8) 0.0481(9) -0.0186(7) -0.0151(7) 0.0049(7)
C27 0.0502(9) 0.0380(8) 0.0562(9) -0.0179(7) -0.0272(8) 0.0072(7)
C28 0.0661(11) 0.0472(9) 0.0588(10) -0.0325(8) -0.0315(9) 0.0190(7)
C29 0.0535(10) 0.0519(9) 0.0485(9) -0.0302(8) -0.0173(8) 0.0101(7)
C30 0.0655(12) 0.0465(10) 0.0794(13) -0.0093(9) -0.0105(10) 0.0069(9)

loop_
_atom_site_type_symbol
_atom_site_label
_atom_site_fract_x
_atom_site_fract_y
_atom_site_fract_z
_atom_site_U_iso_or_equiv
_atom_site_thermal_displace_type
_atom_site_calc_flag
_atom_site_refinement_flags
_atom_site_occupancy
O O1 0.85323(13) 0.05174(12) 0.16217(13) 0.0823(5) Uani . . 1.000
O O2 0.84925(13) -0.15617(11) 0.13086(10) 0.0649(4) Uani . . 1.000
N N1 0.27161(15) 0.46441(13) 0.35889(10) 0.0525(4) Uani . . 1.000
C C1 0.12804(17) 0.59481(15) 0.39573(12) 0.0479(5) Uani . . 1.000
C C2 0.10114(18) 0.70402(16) 0.46908(13) 0.0545(5) Uani . . 1.000
C C3 -0.0303(2) 0.83722(17) 0.50051(14) 0.0594(6) Uani . . 1.000
C C4 -0.1380(2) 0.86823(17) 0.45801(14) 0.0603(6) Uani . . 1.000
C C5 -0.1111(2) 0.75802(19) 0.38577(16) 0.0702(7) Uani . . 1.000
C C6 0.0193(2) 0.62326(18) 0.35508(15) 0.0649(6) Uani . . 1.000
C C7 -0.27620(18) 1.01681(13) 0.48639(16) 0.0868(8) Uani . . 1.000
C C8 0.27767(15) 0.34643(13) 0.33754(12) 0.0518(5) Uani . . 1.000
C C9 0.42524(17) 0.21151(15) 0.28682(12) 0.0476(5) Uani . . 1.000
C C10 0.56824(18) 0.20906(15) 0.25598(13) 0.0527(5) Uani . . 1.000
C C11 0.70124(18) 0.08074(16) 0.20435(13) 0.0512(5) Uani . . 1.000
C C12 0.69907(18) -0.04387(14) 0.18398(12) 0.0481(5) Uani . . 1.000
C C13 0.56266(19) -0.04509(16) 0.21265(13) 0.0547(6) Uani . . 1.000
C C14 0.42526(19) 0.08612(16) 0.26411(13) 0.0534(6) Uani . . 1.000
C C15 0.9484(2) -0.09882(17) 0.12271(18) 0.0729(7) Uani . . 1.000
O O3 -0.35490(13) 1.45856(11) 0.39324(10) 0.0723(4) Uani . . 1.000
O O4 -0.34615(13) 1.64734(11) 0.31303(10) 0.0668(4) Uani . . 1.000
N N2 0.18413(14) 1.00194(12) 0.16824(10) 0.0483(4) Uani . . 1.000
C C16 0.31939(16) 0.86467(14) 0.12541(12) 0.0431(5) Uani . . 1.000
C C17 0.43932(17) 0.81718(16) 0.01782(12) 0.0513(5) Uani . . 1.000
C C18 0.56401(18) 0.67969(17) -0.01516(13) 0.0544(5) Uani . . 1.000
C C19 0.57678(17) 0.58422(15) 0.05568(13) 0.0499(5) Uani . . 1.000
C C20 0.45610(19) 0.63169(16) 0.16171(14) 0.0563(6) Uani . . 1.000
C C21 0.32925(18) 0.76868(16) 0.19582(13) 0.0532(5) Uani . . 1.000
C C22 0.71353(14) 0.43394(12) 0.01711(12) 0.0656(6) Uani . . 1.000
C C23 0.18014(14) 1.10785(12) 0.12391(11) 0.0479(5) Uani . . 1.000
C C24 0.04255(17) 1.25022(14) 0.16788(12) 0.0439(5) Uani . . 1.000
C C25 -0.09113(17) 1.27386(15) 0.26267(12) 0.0485(5) Uani . . 1.000
C C26 -0.21271(17) 1.40978(15) 0.30257(12) 0.0486(5) Uani . . 1.000
C C27 -0.20845(18) 1.52255(15) 0.25424(13) 0.0484(5) Uani . . 1.000
C C28 -0.08194(19) 1.50285(16) 0.16051(13) 0.0539(6) Uani . . 1.000
C C29 0.04428(18) 1.36396(15) 0.11813(13) 0.0512(5) Uani . . 1.000
C C30 -0.4330(2) 1.61064(18) 0.40804(17) 0.0795(7) Uani . . 1.000
H H2 0.17288 0.68733 0.49767 0.0655 Uiso . . 1.000
H H3 -0.04678 0.90784 0.55151 0.0712 Uiso . . 1.000
H H5 -0.18260 0.77485 0.35692 0.0843 Uiso . . 1.000
H H6 0.03349 0.55134 0.30662 0.0778 Uiso . . 1.000
H H7A -0.29853 1.06796 0.55526 0.1302 Uiso . . 0.500
H H7B -0.36576 1.01018 0.49375 0.1302 Uiso . . 0.500
H H7C -0.25211 1.06673 0.42819 0.1302 Uiso . . 0.500
H H7D -0.31240 1.02862 0.42953 0.1302 Uiso . . 0.500
H H7E -0.24517 1.08640 0.49106 0.1302 Uiso . . 0.500
H H7F -0.35883 1.02984 0.55661 0.1302 Uiso . . 0.500
H H8 0.18479 0.34604 0.35484 0.0622 Uiso . . 1.000
H H10 0.57163 0.29154 0.27028 0.0632 Uiso . . 1.000
H H13 0.56126 -0.12878 0.19867 0.0656 Uiso . . 1.000
H H14 0.32993 0.08964 0.28396 0.0640 Uiso . . 1.000
H H15A 1.00499 -0.14057 0.16709 0.0875 Uiso . . 1.000
H H15B 1.02381 -0.12057 0.04595 0.0875 Uiso . . 1.000
H H17 0.43518 0.87851 -0.03190 0.0616 Uiso . . 1.000
H H18 0.64236 0.64993 -0.08751 0.0653 Uiso . . 1.000
H H20 0.46038 0.57005 0.21120 0.0676 Uiso . . 1.000
H H21 0.24912 0.79690 0.26730 0.0638 Uiso . . 1.000
H H22A 0.80663 0.43643 0.00573 0.0984 Uiso . . 0.500
H H22B 0.72685 0.39048 -0.05150 0.0984 Uiso . . 0.500
H H22C 0.69426 0.37915 0.07252 0.0984 Uiso . . 0.500
H H22D 0.67853 0.36761 0.01210 0.0984 Uiso . . 0.500
H H22E 0.75831 0.41356 0.06933 0.0984 Uiso . . 0.500
H H22F 0.79090 0.42489 -0.05468 0.0984 Uiso . . 0.500
H H23 0.26796 1.09409 0.06129 0.0575 Uiso . . 1.000
H H25 -0.09608 1.19938 0.29667 0.0582 Uiso . . 1.000
H H28 -0.08011 1.57831 0.12668 0.0647 Uiso . . 1.000
H H29 0.13266 1.34664 0.05446 0.0615 Uiso . . 1.000
H H30A -0.43932 1.65312 0.47490 0.0954 Uiso . . 1.000
H H30B -0.53839 1.64639 0.41559 0.0954 Uiso . . 1.000

loop_
_atom_type_symbol
_atom_type_description
_atom_type_scat_dispersion_real
_atom_type_scat_dispersion_imag
_atom_type_scat_source
C C 0.0033 0.0016 'International Tables Vol C Tables 4.2.6.8 and 6.1.1.4'
H H 0.0000 0.0000 'International Tables Vol C Tables 4.2.6.8 and 6.1.1.4'
N N 0.0061 0.0033 'International Tables Vol C Tables 4.2.6.8 and 6.1.1.4'
O O 0.0106 0.0060 'International Tables Vol C Tables 4.2.6.8 and 6.1.1.4'

loop_
_geom_angle_atom_site_label_1
_geom_angle_atom_site_label_2
_geom_angle_atom_site_label_3
_geom_angle_site_symmetry_1
_geom_angle_site_symmetry_2
_geom_angle_site_symmetry_3
_geom_angle
_geom_angle_publ_flag
C11 O1 C15 . . . 106.38(15) no
C12 O2 C15 . . . 105.90(13) no
C26 O3 C30 . . . 105.62(14) no
C27 O4 C30 . . . 105.60(12) no
C1 N1 C8 . . . 120.32(17) no
C16 N2 C23 . . . 121.55(14) no
N1 C1 C2 . . . 118.47(17) no
N1 C1 C6 . . . 123.39(15) no
C2 C1 C6 . . . 117.89(16) no
C1 C2 C3 . . . 121.09(19) no
C2 C3 C4 . . . 121.56(17) no
C3 C4 C5 . . . 116.92(17) no
C5 C4 C7 . . . 121.5(2) no
C3 C4 C7 . . . 121.57(17) no
C4 C5 C6 . . . 121.9(2) no
C1 C6 C5 . . . 120.59(18) no
N1 C8 C9 . . . 122.35(17) no
C8 C9 C10 . . . 120.28(15) no
C8 C9 C14 . . . 119.97(18) no
C10 C9 C14 . . . 119.68(15) no
C9 C10 C11 . . . 117.06(16) no
O1 C11 C12 . . . 109.29(15) no
O1 C11 C10 . . . 128.18(17) no
C10 C11 C12 . . . 122.5(2) no
O2 C12 C11 . . . 109.89(17) no
O2 C12 C13 . . . 128.21(15) no
C11 C12 C13 . . . 121.88(15) no
C12 C13 C14 . . . 116.30(17) no
C9 C14 C13 . . . 122.6(2) no
O1 C15 O2 . . . 108.12(17) no
C1 C2 H2 . . . 119.00 no
C3 C2 H2 . . . 119.00 no
C2 C3 H3 . . . 119.00 no
C4 C3 H3 . . . 119.00 no
C4 C5 H5 . . . 119.00 no
C6 C5 H5 . . . 119.00 no
C5 C6 H6 . . . 120.00 no
C1 C6 H6 . . . 120.00 no
C4 C7 H7A . . . 109.00 no
C4 C7 H7B . . . 109.00 no
C4 C7 H7C . . . 109.00 no
H7A C7 H7B . . . 109.00 no
H7A C7 H7C . . . 109.00 no
H7A C7 H7D . . . 141.00 no
H7A C7 H7E . . . 56.00 no
H7A C7 H7F . . . 56.00 no
H7B C7 H7C . . . 109.00 no
H7B C7 H7D . . . 56.00 no
H7B C7 H7E . . . 141.00 no
H7B C7 H7F . . . 56.00 no
H7C C7 H7D . . . 56.00 no
H7C C7 H7E . . . 56.00 no
H7C C7 H7F . . . 141.00 no
H7D C7 H7E . . . 109.00 no
H7D C7 H7F . . . 109.00 no
H7E C7 H7F . . . 109.00 no
C4 C7 H7F . . . 109.00 no
C4 C7 H7E . . . 109.00 no
C4 C7 H7D . . . 109.00 no
N1 C8 H8 . . . 119.00 no
C9 C8 H8 . . . 119.00 no
C9 C10 H10 . . . 121.00 no
C11 C10 H10 . . . 121.00 no
C12 C13 H13 . . . 122.00 no
C14 C13 H13 . . . 122.00 no
C9 C14 H14 . . . 119.00 no
C13 C14 H14 . . . 119.00 no
O1 C15 H15B . . . 110.00 no
H15A C15 H15B . . . 108.00 no
O2 C15 H15A . . . 110.00 no
O2 C15 H15B . . . 110.00 no
O1 C15 H15A . . . 110.00 no
N2 C16 C17 . . . 125.51(13) no
N2 C16 C21 . . . 116.66(14) no
C17 C16 C21 . . . 117.79(14) no
C16 C17 C18 . . . 120.24(14) no
C17 C18 C19 . . . 122.32(15) no
C18 C19 C20 . . . 116.99(15) no
C18 C19 C22 . . . 121.24(14) no
C20 C19 C22 . . . 121.74(14) no
C19 C20 C21 . . . 121.48(15) no
C16 C21 C20 . . . 121.15(15) no
N2 C23 C24 . . . 122.21(14) no
C23 C24 C25 . . . 119.96(13) no
C23 C24 C29 . . . 120.34(15) no
C25 C24 C29 . . . 119.68(14) no
C24 C25 C26 . . . 117.21(14) no
O3 C26 C25 . . . 127.71(14) no
O3 C26 C27 . . . 109.61(13) no
C25 C26 C27 . . . 122.69(16) no
O4 C27 C26 . . . 109.96(15) no
O4 C27 C28 . . . 128.39(14) no
C26 C27 C28 . . . 121.64(15) no
C27 C28 C29 . . . 116.57(15) no
C24 C29 C28 . . . 122.18(16) no
O3 C30 O4 . . . 108.15(15) no
C16 C17 H17 . . . 120.00 no
C18 C17 H17 . . . 120.00 no
C17 C18 H18 . . . 119.00 no
C19 C18 H18 . . . 119.00 no
C19 C20 H20 . . . 119.00 no
C21 C20 H20 . . . 119.00 no
C16 C21 H21 . . . 119.00 no
C20 C21 H21 . . . 119.00 no
C19 C22 H22A . . . 109.00 no
C19 C22 H22B . . . 109.00 no
C19 C22 H22C . . . 109.00 no
C19 C22 H22D . . . 109.00 no
C19 C22 H22E . . . 109.00 no
C19 C22 H22F . . . 109.00 no
H22A C22 H22B . . . 109.00 no
H22A C22 H22C . . . 109.00 no
H22A C22 H22D . . . 141.00 no
H22A C22 H22E . . . 56.00 no
H22A C22 H22F . . . 56.00 no
H22B C22 H22C . . . 109.00 no
H22B C22 H22D . . . 56.00 no
H22B C22 H22E . . . 141.00 no
H22B C22 H22F . . . 56.00 no
H22C C22 H22D . . . 56.00 no
H22C C22 H22E . . . 56.00 no
H22C C22 H22F . . . 141.00 no
H22D C22 H22E . . . 109.00 no
H22D C22 H22F . . . 109.00 no
H22E C22 H22F . . . 109.00 no
N2 C23 H23 . . . 119.00 no
C24 C23 H23 . . . 119.00 no
C24 C25 H25 . . . 121.00 no
C26 C25 H25 . . . 121.00 no
C27 C28 H28 . . . 122.00 no
C29 C28 H28 . . . 122.00 no
C24 C29 H29 . . . 119.00 no
C28 C29 H29 . . . 119.00 no
O3 C30 H30A . . . 110.00 no
O3 C30 H30B . . . 110.00 no
O4 C30 H30A . . . 110.00 no
O4 C30 H30B . . . 110.00 no
H30A C30 H30B . . . 108.00 no

loop_
_geom_bond_atom_site_label_1
_geom_bond_atom_site_label_2
_geom_bond_site_symmetry_1
_geom_bond_site_symmetry_2
_geom_bond_distance
_geom_bond_publ_flag
O1 C11 . . 1.371(3) no
O1 C15 . . 1.421(2) no
O2 C12 . . 1.372(2) no
O2 C15 . . 1.425(3) no
O3 C26 . . 1.377(2) no
O3 C30 . . 1.426(2) no
O4 C27 . . 1.373(2) no
O4 C30 . . 1.427(2) no
N1 C1 . . 1.417(2) no
N1 C8 . . 1.271(2) no
N2 C16 . . 1.416(2) no
N2 C23 . . 1.2702(17) no
C1 C2 . . 1.383(2) no
C1 C6 . . 1.378(3) no
C2 C3 . . 1.379(2) no
C3 C4 . . 1.381(3) no
C4 C5 . . 1.382(3) no
C4 C7 . . 1.511(2) no
C5 C6 . . 1.385(3) no
C8 C9 . . 1.460(2) no
C9 C10 . . 1.408(3) no
C9 C14 . . 1.387(2) no
C10 C11 . . 1.360(2) no
C11 C12 . . 1.384(2) no
C12 C13 . . 1.363(3) no
C13 C14 . . 1.395(2) no
C2 H2 . . 0.9300 no
C3 H3 . . 0.9300 no
C5 H5 . . 0.9300 no
C6 H6 . . 0.9300 no
C7 H7D . . 0.9600 no
C7 H7E . . 0.9600 no
C7 H7A . . 0.9600 no
C7 H7B . . 0.9600 no
C7 H7C . . 0.9600 no
C7 H7F . . 0.9600 no
C8 H8 . . 0.9300 no
C10 H10 . . 0.9300 no
C13 H13 . . 0.9300 no
C14 H14 . . 0.9300 no
C15 H15B . . 0.9700 no
C15 H15A . . 0.9700 no
C16 C17 . . 1.394(2) no
C16 C21 . . 1.385(2) no
C17 C18 . . 1.378(2) no
C18 C19 . . 1.386(2) no
C19 C20 . . 1.383(2) no
C19 C22 . . 1.507(2) no
C20 C21 . . 1.382(2) no
C23 C24 . . 1.458(2) no
C24 C25 . . 1.404(2) no
C24 C29 . . 1.391(2) no
C25 C26 . . 1.355(2) no
C26 C27 . . 1.380(2) no
C27 C28 . . 1.365(3) no
C28 C29 . . 1.392(2) no
C17 H17 . . 0.9300 no
C18 H18 . . 0.9300 no
C20 H20 . . 0.9300 no
C21 H21 . . 0.9300 no
C22 H22A . . 0.9600 no
C22 H22B . . 0.9600 no
C22 H22C . . 0.9600 no
C22 H22D . . 0.9600 no
C22 H22E . . 0.9600 no
C22 H22F . . 0.9600 no
C23 H23 . . 0.9300 no
C25 H25 . . 0.9300 no
C28 H28 . . 0.9300 no
C29 H29 . . 0.9300 no
C30 H30A . . 0.9700 no
C30 H30B . . 0.9700 no

loop_
_geom_hbond_atom_site_label_D
_geom_hbond_atom_site_label_H
_geom_hbond_atom_site_label_A
_geom_hbond_site_symmetry_A
_geom_hbond_distance_DH
_geom_hbond_distance_HA
_geom_hbond_distance_DA
_geom_hbond_angle_DHA
_geom_hbond_publ_flag
C28 H28 O2 1_475 0.93 2.59 3.447(2) 153 yes
C17 H17 Cg3 2_665 0.93 2.73 3.5306(16) 145 yes
C22 H22B Cg5 2_665 0.96 2.86 3.5480(18) 130 yes
C22 H22D Cg5 2_665 0.96 2.71 3.5480(18) 146 yes
C22 H22E Cg6 1_645 0.96 2.91 3.8610(18) 169 yes

loop_
_geom_torsion_atom_site_label_1
_geom_torsion_atom_site_label_2
_geom_torsion_atom_site_label_3
_geom_torsion_atom_site_label_4
_geom_torsion_site_symmetry_1
_geom_torsion_site_symmetry_2
_geom_torsion_site_symmetry_3
_geom_torsion_site_symmetry_4
_geom_torsion
_geom_torsion_publ_flag
C15 O1 C11 C10 . . . . 176.76(18) no
C15 O1 C11 C12 . . . . -5.02(19) no
C11 O1 C15 O2 . . . . 6.6(2) no
C15 O2 C12 C11 . . . . 2.67(18) no
C15 O2 C12 C13 . . . . -178.93(17) no
C12 O2 C15 O1 . . . . -5.73(19) no
C26 O3 C30 O4 . . . . 10.3(2) no
C30 O3 C26 C27 . . . . -7.0(2) no
C30 O3 C26 C25 . . . . 173.0(2) no
C27 O4 C30 O3 . . . . -9.8(2) no
C30 O4 C27 C28 . . . . -175.6(2) no
C30 O4 C27 C26 . . . . 5.5(2) no
C1 N1 C8 C9 . . . . 172.46(13) no
C8 N1 C1 C6 . . . . -38.5(2) no
C8 N1 C1 C2 . . . . 147.31(16) no
C16 N2 C23 C24 . . . . -179.17(16) no
C23 N2 C16 C21 . . . . 161.80(18) no
C23 N2 C16 C17 . . . . -20.7(3) no
N1 C1 C2 C3 . . . . 174.47(15) no
C2 C1 C6 C5 . . . . 1.1(3) no
N1 C1 C6 C5 . . . . -173.16(17) no
C6 C1 C2 C3 . . . . 0.0(3) no
C1 C2 C3 C4 . . . . -1.8(3) no
C2 C3 C4 C7 . . . . -175.81(17) no
C2 C3 C4 C5 . . . . 2.4(3) no
C3 C4 C5 C6 . . . . -1.4(3) no
C7 C4 C5 C6 . . . . 176.84(18) no
C4 C5 C6 C1 . . . . -0.3(3) no
N1 C8 C9 C14 . . . . -179.24(15) no
N1 C8 C9 C10 . . . . -2.3(2) no
C8 C9 C10 C11 . . . . -176.93(14) no
C14 C9 C10 C11 . . . . 0.1(2) no
C10 C9 C14 C13 . . . . 1.0(2) no
C8 C9 C14 C13 . . . . 177.97(15) no
C9 C10 C11 O1 . . . . 176.83(16) no
C9 C10 C11 C12 . . . . -1.2(2) no
C10 C11 C12 O2 . . . . 179.84(15) no
C10 C11 C12 C13 . . . . 1.3(3) no
O1 C11 C12 C13 . . . . -177.02(15) no
O1 C11 C12 O2 . . . . 1.50(18) no
O2 C12 C13 C14 . . . . -178.49(15) no
C11 C12 C13 C14 . . . . -0.3(2) no
C12 C13 C14 C9 . . . . -0.9(2) no
N2 C16 C17 C18 . . . . -178.61(19) no
C21 C16 C17 C18 . . . . -1.2(3) no
N2 C16 C21 C20 . . . . 179.60(19) no
C17 C16 C21 C20 . . . . 1.9(3) no
C16 C17 C18 C19 . . . . -0.5(3) no
C17 C18 C19 C20 . . . . 1.4(3) no
C17 C18 C19 C22 . . . . 179.34(19) no
C18 C19 C20 C21 . . . . -0.6(3) no
C22 C19 C20 C21 . . . . -178.55(19) no
C19 C20 C21 C16 . . . . -1.0(3) no
N2 C23 C24 C25 . . . . 0.4(3) no
N2 C23 C24 C29 . . . . 178.66(17) no
C23 C24 C25 C26 . . . . 177.07(17) no
C29 C24 C25 C26 . . . . -1.2(3) no
C23 C24 C29 C28 . . . . -176.98(18) no
C25 C24 C29 C28 . . . . 1.3(3) no
C24 C25 C26 O3 . . . . 179.66(18) no
C24 C25 C26 C27 . . . . -0.4(3) no
O3 C26 C27 O4 . . . . 1.0(2) no
O3 C26 C27 C28 . . . . -178.02(18) no
C25 C26 C27 O4 . . . . -179.03(17) no
C25 C26 C27 C28 . . . . 2.0(3) no
O4 C27 C28 C29 . . . . 179.37(19) no
C26 C27 C28 C29 . . . . -1.9(3) no
C27 C28 C29 C24 . . . . 0.2(3) no
